data_9011921
loop_
_publ_author_name
'Egorov-Tismenko Y K'
'Gushchina, A. E.'
'Shashkin, D. N.'
'Simonov, M. A.'
'Belov, N. V.'

_publ_section_title
;
 The crystal structure of frolovite CaB2O4(H2O)4 = Ca(B(OH)4)2
;
_journal_name_full 'Doklady Akademii Nauk SSSR'
_journal_page_first 78
_journal_page_last 80
_journal_volume 202
_journal_year 1972
_chemical_formula_sum 'B2 Ca H8 O8'
_chemical_name_mineral Frolovite
_space_group_IT_number 2
_symmetry_space_group_name_Hall '-P 1'
_symmetry_space_group_name_H-M 'P -1'
_cell_angle_alpha 108.5
_cell_angle_beta 101.5
_cell_angle_gamma 108.5
_cell_formula_units_Z 2
_cell_length_a 7.80
_cell_length_b 5.70
_cell_length_c 7.95
_cell_volume 299.656
_database_code_amcsd 0012451
_exptl_crystal_density_diffrn 2.192
_cod_original_formula_sum 'Ca B2 (O8 H8)'
_cod_database_code 9011921

loop_
_space_group_symop_operation_xyz
x,y,z
-x,-y,-z

loop_
_atom_site_label
_atom_site_fract_x
_atom_site_fract_y
_atom_site_fract_z
_atom_site_U_iso_or_equiv
_atom_site_attached_hydrogens
_atom_site_type_symbol
Ca 0.23800 0.01600 0.18900 0.00760 0 Ca
B1 0.02800 0.40700 0.23400 0.01064 0 B
B2 0.44800 0.32600 0.71200 0.00393 0 B
O-H1 0.06500 0.70300 0.29900 0.00899 1 O
O-H2 0.08500 0.29700 0.06700 0.00785 1 O
O-H3 0.14100 0.36700 0.38500 0.01026 1 O
O-H4 0.18600 0.78300 0.83200 0.01051 1 O
O-H5 0.24200 0.14300 0.68200 0.01153 1 O
O-H6 0.42600 0.73800 0.16200 0.01102 1 O
O-H7 0.47000 0.23100 0.52800 0.00646 1 O
O-H8 0.48800 0.61800 0.81000 0.00963 1 O

loop_
_cod_changelog_entry_id
_cod_changelog_entry_author
_cod_changelog_entry_date
_cod_changelog_entry_text
1
;cod-tools version 3.8.0
Id: cif_guess_AMCSD_atom_types 9574 2023-05-10 09:00:05Z saulius
;
2023-05-10T18:53:39+03:00
;Derived atom types
from atom names that follow the AMCSD naming convention
(Wat == water, O-H == hydroxyl).
;

loop_
_cod_related_entry_id
_cod_related_entry_database
_cod_related_entry_code
1 AMCSD 0012451
